data_7037700
loop_
_publ_author_name
'Wang, Xiuli'
'Sun, Junjun'
'Lin, Hongyan'
'Chang, Zhihan'
'Tian, Aixiang'
'Liu, Guocheng'
'Wang, Xiang'

_publ_section_title
;
 Novel Anderson-type [TeMo6O24](6-)-based metal-organic complexes tuned by
 different species and their coordination modes: assembly, various
 architectures and properties.
;
_journal_issue 6
_journal_name_full 'Dalton transactions (Cambridge, England : 2003)'
_journal_page_first 2709
_journal_page_last 2719
_journal_paper_doi 10.1039/c5dt04074d
_journal_volume 45
_journal_year 2016
_chemical_formula_sum 'C30 H54 Cu2 Mo6 N8 O38 Te'
_chemical_formula_weight 1965.13
_space_group_crystal_system monoclinic
_space_group_IT_number 14
_space_group_name_Hall '-P 2ybc'
_space_group_name_H-M_alt 'P 1 21/c 1'
_symmetry_space_group_name_Hall '-P 2ybc'
_symmetry_space_group_name_H-M 'P 1 21/c 1'
_atom_sites_solution_hydrogens mixed
_atom_sites_solution_primary direct
_atom_sites_solution_secondary difmap
_audit_creation_method SHELXL-2014/7
_audit_update_record
;
2015-12-17 deposited with the CCDC.
2015-12-21 downloaded from the CCDC.
;
_cell_angle_alpha 90
_cell_angle_beta 122.1060(10)
_cell_angle_gamma 90
_cell_formula_units_Z 2
_cell_length_a 16.6730(12)
_cell_length_b 10.5910(8)
_cell_length_c 18.7120(12)
_cell_measurement_reflns_used 9947
_cell_measurement_temperature 296(2)
_cell_measurement_theta_max 28.25
_cell_measurement_theta_min 2.31
_cell_volume 2798.9(3)
_computing_cell_refinement 'Bruker XSCANS'
_computing_data_collection 'Bruker XSCANS'
_computing_data_reduction 'Bruker SHELXTL'
_computing_molecular_graphics 'Bruker SHELXTL'
_computing_publication_material 'Bruker SHELXTL'
_computing_structure_refinement 'SHELXL-2014/7 (Sheldrick, 2014)'
_computing_structure_solution 'Bruker SHELXTL'
_diffrn_ambient_temperature 296(2)
_diffrn_measured_fraction_theta_full 0.997
_diffrn_measured_fraction_theta_max 0.993
_diffrn_measurement_device_type 'Bruker P4'
_diffrn_measurement_method '\w scans'
_diffrn_radiation_type MoK\a
_diffrn_radiation_wavelength 0.71069
_diffrn_reflns_av_R_equivalents 0.0229
_diffrn_reflns_av_unetI/netI 0.0250
_diffrn_reflns_laue_measured_fraction_full 0.997
_diffrn_reflns_laue_measured_fraction_max 0.993
_diffrn_reflns_limit_h_max 19
_diffrn_reflns_limit_h_min -22
_diffrn_reflns_limit_k_max 13
_diffrn_reflns_limit_k_min -14
_diffrn_reflns_limit_l_max 24
_diffrn_reflns_limit_l_min -24
_diffrn_reflns_number 19366
_diffrn_reflns_point_group_measured_fraction_full 0.997
_diffrn_reflns_point_group_measured_fraction_max 0.993
_diffrn_reflns_theta_full 25.240
_diffrn_reflns_theta_max 28.255
_diffrn_reflns_theta_min 1.442
_diffrn_source 'sealed tube'
_exptl_absorpt_coefficient_mu 2.665
_exptl_absorpt_correction_T_max 0.587
_exptl_absorpt_correction_T_min 0.454
_exptl_absorpt_correction_type numerical
_exptl_absorpt_process_details 'ABSCOR by T.Higashi    8  March, 1995'
_exptl_crystal_colour BLUE
_exptl_crystal_density_diffrn 2.332
_exptl_crystal_density_method 'not measured'
_exptl_crystal_description BLOCK
_exptl_crystal_F_000 1912
_exptl_crystal_size_max 0.300
_exptl_crystal_size_mid 0.250
_exptl_crystal_size_min 0.200
_refine_diff_density_max 0.747
_refine_diff_density_min -1.394
_refine_diff_density_rms 0.134
_refine_ls_extinction_method none
_refine_ls_goodness_of_fit_ref 0.998
_refine_ls_hydrogen_treatment mixed
_refine_ls_matrix_type full
_refine_ls_number_parameters 394
_refine_ls_number_reflns 6919
_refine_ls_number_restraints 0
_refine_ls_restrained_S_all 0.998
_refine_ls_R_factor_all 0.0309
_refine_ls_R_factor_gt 0.0273
_refine_ls_shift/su_max 0.001
_refine_ls_shift/su_mean 0.000
_refine_ls_structure_factor_coef Fsqd
_refine_ls_weighting_details 'w=1/[\s^2^(Fo^2^)+(0.0257P)^2^+11.6750P] where P=(Fo^2^+2Fc^2^)/3'
_refine_ls_weighting_scheme calc
_refine_ls_wR_factor_gt 0.0652
_refine_ls_wR_factor_ref 0.0674
_reflns_Friedel_coverage 0.000
_reflns_number_gt 6321
_reflns_number_total 6919
_reflns_threshold_expression 'I > 2\s(I)'
_cod_data_source_file c5dt04074d2.cif
_cod_data_source_block complex3
_cod_depositor_comments 'Adding full bibliography for 7037699--7037702.cif.'
_cod_database_code 7037700
_shelx_shelxl_version_number 2014/7
_shelx_space_group_comment
;
The symmetry employed for this shelxl refinement is uniquely defined
by the following loop, which should always be used as a source of
symmetry information in preference to the above space-group names.
They are only intended as comments.
;
_shelx_estimated_absorpt_t_min 0.502
_shelx_estimated_absorpt_t_max 0.618

loop_
_space_group_symop_operation_xyz
'x, y, z'
'-x, y+1/2, -z+1/2'
'-x, -y, -z'
'x, -y-1/2, z-1/2'

loop_
_atom_site_label
_atom_site_type_symbol
_atom_site_fract_x
_atom_site_fract_y
_atom_site_fract_z
_atom_site_U_iso_or_equiv
_atom_site_adp_type
_atom_site_occupancy
_atom_site_site_symmetry_order
_atom_site_calc_flag
_atom_site_refinement_flags_posn
_atom_site_refinement_flags_adp
_atom_site_refinement_flags_occupancy
Te1 Te 0.5000 1.0000 0.0000 0.00739(6) Uani 1 2 d S . P
Mo1 Mo 0.36832(2) 0.77240(2) 0.00387(2) 0.01083(6) Uani 1 1 d . . .
Cu1 Cu 0.42504(3) 0.44635(4) 0.08580(3) 0.01577(9) Uani 1 1 d . . .
O1 O 0.40775(17) 0.6231(2) 0.04817(16) 0.0185(5) Uani 1 1 d . . .
O1W O 0.44500(19) 0.2712(2) 0.12872(16) 0.0232(5) Uani 1 1 d . . .
H1WA H 0.4675 0.2039 0.1214 0.028 Uiso 1 1 d R U .
H1WB H 0.4202 0.2521 0.1569 0.028 Uiso 1 1 d R U .
C1 C 0.2654(2) 0.5291(3) 0.0956(2) 0.0178(6) Uani 1 1 d . . .
H1A H 0.2999 0.6037 0.1153 0.021 Uiso 1 1 calc R U .
N1 N 0.29582(19) 0.4390(3) 0.06569(18) 0.0170(5) Uani 1 1 d . . .
C2 C 0.1845(2) 0.5160(3) 0.0984(2) 0.0183(6) Uani 1 1 d . . .
H2A H 0.1656 0.5801 0.1202 0.022 Uiso 1 1 calc R U .
Mo2 Mo 0.54095(2) 0.89778(2) 0.18293(2) 0.01187(6) Uani 1 1 d . . .
N2 N 0.0370(2) 0.4401(3) 0.1289(2) 0.0288(7) Uani 1 1 d . . .
H2B H 0.0824 0.4890 0.1636 0.035 Uiso 1 1 calc R U .
O2W O 0.38580(18) 0.3620(2) -0.04805(16) 0.0219(5) Uani 1 1 d . . .
H2WA H 0.4190 0.2946 -0.0456 0.018(10) Uiso 1 1 d R . .
H2WB H 0.3330 0.3415 -0.0814 0.037(14) Uiso 1 1 d R . .
O2 O 0.52930(17) 0.9838(2) 0.25419(15) 0.0224(5) Uani 1 1 d . . .
Mo3 Mo 0.67721(2) 1.11898(2) 0.17904(2) 0.01296(6) Uani 1 1 d . . .
N3 N 0.0541(2) 0.1647(3) 0.2023(2) 0.0264(7) Uani 1 1 d . . .
H3A H 0.1095 0.1976 0.2329 0.032 Uiso 1 1 calc R U .
O3 O 0.25102(16) 0.7769(2) -0.03234(16) 0.0224(5) Uani 1 1 d . . .
O3W O 0.55680(17) 0.4606(2) 0.11971(17) 0.0224(5) Uani 1 1 d . . .
H3WA H 0.5796 0.3975 0.1106 0.035(13) Uiso 1 1 d R . .
H3WB H 0.5719 0.5124 0.0891 0.047(15) Uiso 1 1 d R . .
C3 C 0.1322(2) 0.4058(3) 0.0680(2) 0.0196(6) Uani 1 1 d . . .
N4 N 0.2679(2) -0.0617(3) 0.1296(2) 0.0237(6) Uani 1 1 d . . .
H6A H 0.3124 -0.0886 0.1234 0.034(13) Uiso 1 1 calc R . .
O4 O 0.40499(15) 0.8695(2) 0.10413(14) 0.0145(4) Uani 1 1 d . . .
O4W O 0.23039(19) 0.2824(3) 0.32983(19) 0.0308(6) Uani 1 1 d . . .
H4WB H 0.2713 0.3368 0.3189 0.049(15) Uiso 1 1 d R . .
H4WA H 0.2172 0.3237 0.3546 0.027(12) Uiso 1 1 d R . .
C4 C 0.1608(3) 0.3152(3) 0.0329(3) 0.0256(7) Uani 1 1 d . . .
H4A H 0.1247 0.2428 0.0088 0.031 Uiso 1 1 calc R U .
O5W O 0.2081(2) 0.4220(3) 0.4398(2) 0.0320(6) Uani 1 1 d . . .
H5WA H 0.1580 0.4719 0.4234 0.043(14) Uiso 1 1 d R . .
H5WB H 0.2560 0.4860 0.4395 0.10(3) Uiso 1 1 d R . .
O5 O 0.51979(14) 0.83899(18) 0.05503(13) 0.0108(4) Uani 1 1 d . . .
C5 C 0.2434(3) 0.3336(3) 0.0339(2) 0.0245(7) Uani 1 1 d . . .
H5A H 0.2634 0.2711 0.0118 0.029 Uiso 1 1 calc R U .
O6 O 0.51580(14) 1.07096(19) 0.10128(13) 0.0109(4) Uani 1 1 d . . .
C6 C 0.0446(2) 0.3799(3) 0.0701(2) 0.0233(7) Uani 1 1 d . . .
O7 O 0.36419(16) 0.7404(2) -0.09887(14) 0.0160(4) Uani 1 1 d . . .
C7 C -0.0454(3) 0.4266(4) 0.1368(3) 0.0322(9) Uani 1 1 d . . .
H7A H -0.0952 0.3836 0.0872 0.039 Uiso 1 1 calc R U .
H7B H -0.0686 0.5101 0.1380 0.039 Uiso 1 1 calc R U .
C8 C -0.0264(3) 0.3551(4) 0.2141(3) 0.0307(8) Uani 1 1 d . . .
H8A H 0.0340 0.3829 0.2616 0.037 Uiso 1 1 calc R U .
H8B H -0.0747 0.3778 0.2257 0.037 Uiso 1 1 calc R U .
O8 O 0.66560(19) 1.2011(2) 0.25131(16) 0.0240(5) Uani 1 1 d . . .
C9 C -0.0242(3) 0.2135(4) 0.2087(3) 0.0380(10) Uani 1 1 d . . .
H9A H -0.0197 0.1775 0.2584 0.046 Uiso 1 1 calc R U .
H9B H -0.0835 0.1853 0.1599 0.046 Uiso 1 1 calc R U .
O9 O 0.79554(17) 1.1113(3) 0.21787(17) 0.0271(6) Uani 1 1 d . . .
O10 O 0.66403(15) 0.9472(2) 0.20714(14) 0.0153(4) Uani 1 1 d . . .
C10 C 0.0412(2) 0.0709(4) 0.1502(2) 0.0246(7) Uani 1 1 d . . .
O11 O 0.63319(14) 1.0368(2) 0.05065(13) 0.0120(4) Uani 1 1 d . . .
C11 C 0.1261(2) 0.0265(3) 0.1475(2) 0.0209(7) Uani 1 1 d . . .
O12 O 0.57143(18) 0.7493(2) 0.22522(16) 0.0239(5) Uani 1 1 d . . .
C12 C 0.1111(3) -0.0740(4) 0.0944(3) 0.0305(9) Uani 1 1 d . . .
H12A H 0.0519 -0.1123 0.0642 0.037 Uiso 1 1 calc R U .
O13 O -0.0149(2) 0.3052(3) 0.0196(2) 0.0374(7) Uani 1 1 d . . .
C13 C 0.1832(3) -0.1171(4) 0.0861(3) 0.0319(9) Uani 1 1 d . . .
H13A H 0.1732 -0.1845 0.0504 0.038 Uiso 1 1 calc R U .
O14 O -0.03495(19) 0.0179(3) 0.1038(2) 0.0387(7) Uani 1 1 d . . .
C14 C 0.2858(3) 0.0330(4) 0.1821(3) 0.0304(9) Uani 1 1 d . . .
H14A H 0.3461 0.0683 0.2121 0.036 Uiso 1 1 calc R U .
C15 C 0.2152(3) 0.0796(4) 0.1923(3) 0.0324(9) Uani 1 1 d . . .
H15A H 0.2276 0.1462 0.2292 0.039 Uiso 1 1 calc R U .

loop_
_atom_site_aniso_label
_atom_site_aniso_U_11
_atom_site_aniso_U_22
_atom_site_aniso_U_33
_atom_site_aniso_U_23
_atom_site_aniso_U_13
_atom_site_aniso_U_12
Te1 0.00758(11) 0.00562(11) 0.00950(12) 0.00085(9) 0.00490(9) 0.00042(8)
Mo1 0.01035(11) 0.00815(11) 0.01532(12) 0.00152(9) 0.00773(10) -0.00012(9)
Cu1 0.01580(18) 0.00990(17) 0.0244(2) 0.00305(15) 0.01258(16) 0.00243(14)
O1 0.0214(11) 0.0108(10) 0.0259(12) 0.0029(9) 0.0144(10) 0.0010(9)
O1W 0.0375(14) 0.0128(11) 0.0308(13) 0.0037(10) 0.0258(12) 0.0087(10)
C1 0.0154(14) 0.0155(15) 0.0219(16) 0.0005(12) 0.0095(13) -0.0021(12)
N1 0.0174(13) 0.0143(13) 0.0219(14) 0.0008(11) 0.0122(11) 0.0001(10)
C2 0.0177(15) 0.0189(15) 0.0186(15) -0.0024(12) 0.0098(13) 0.0020(12)
Mo2 0.01270(12) 0.01140(12) 0.01219(12) 0.00265(9) 0.00707(10) 0.00104(9)
N2 0.0225(15) 0.0326(17) 0.0375(18) -0.0067(14) 0.0200(14) -0.0072(13)
O2W 0.0214(12) 0.0172(11) 0.0302(13) -0.0032(10) 0.0158(11) 0.0017(10)
O2 0.0228(12) 0.0279(13) 0.0197(12) -0.0021(10) 0.0134(10) 0.0005(10)
Mo3 0.01173(12) 0.01291(12) 0.01253(12) 0.00035(9) 0.00528(10) -0.00117(9)
N3 0.0164(13) 0.0300(16) 0.0357(17) -0.0025(14) 0.0159(13) 0.0028(12)
O3 0.0144(11) 0.0261(13) 0.0261(13) 0.0008(10) 0.0103(10) -0.0004(10)
O3W 0.0198(12) 0.0163(11) 0.0359(14) 0.0020(10) 0.0182(11) 0.0038(9)
C3 0.0152(14) 0.0230(17) 0.0198(16) -0.0010(13) 0.0087(13) -0.0036(12)
N4 0.0217(14) 0.0261(15) 0.0300(16) -0.0017(13) 0.0183(13) 0.0021(12)
O4 0.0134(10) 0.0170(11) 0.0165(11) 0.0001(9) 0.0103(9) 0.0010(8)
O4W 0.0270(14) 0.0264(14) 0.0412(16) -0.0073(12) 0.0196(13) -0.0056(11)
C4 0.0234(17) 0.0178(16) 0.038(2) -0.0069(15) 0.0177(16) -0.0070(14)
O5W 0.0268(14) 0.0219(13) 0.0528(18) 0.0056(13) 0.0247(14) 0.0016(11)
O5 0.0126(9) 0.0044(9) 0.0169(10) 0.0027(8) 0.0088(8) 0.0022(7)
C5 0.0251(17) 0.0181(16) 0.035(2) -0.0086(15) 0.0189(16) -0.0038(14)
O6 0.0135(10) 0.0094(9) 0.0122(10) 0.0008(8) 0.0084(8) 0.0012(8)
C6 0.0178(15) 0.0224(17) 0.0307(19) 0.0017(14) 0.0135(15) 0.0008(13)
O7 0.0219(11) 0.0096(10) 0.0178(11) 0.0008(8) 0.0114(9) 0.0011(8)
C7 0.0257(18) 0.035(2) 0.045(2) 0.0036(18) 0.0248(18) 0.0022(16)
C8 0.0254(18) 0.040(2) 0.034(2) -0.0051(17) 0.0202(17) 0.0035(16)
O8 0.0353(14) 0.0191(12) 0.0198(12) -0.0037(10) 0.0162(11) -0.0020(10)
C9 0.035(2) 0.036(2) 0.063(3) 0.010(2) 0.040(2) 0.0103(18)
O9 0.0149(11) 0.0317(14) 0.0284(14) 0.0046(11) 0.0073(10) -0.0024(10)
O10 0.0132(10) 0.0156(11) 0.0158(10) 0.0030(8) 0.0069(9) 0.0008(8)
C10 0.0175(16) 0.0284(18) 0.0298(19) 0.0040(15) 0.0139(15) 0.0008(14)
O11 0.0086(9) 0.0111(10) 0.0155(10) 0.0016(8) 0.0059(8) 0.0019(8)
C11 0.0178(15) 0.0239(17) 0.0251(17) -0.0013(14) 0.0141(14) -0.0007(13)
O12 0.0240(12) 0.0179(12) 0.0269(13) 0.0102(10) 0.0116(11) 0.0035(10)
C12 0.0193(17) 0.035(2) 0.037(2) -0.0137(17) 0.0149(16) -0.0074(15)
O13 0.0257(14) 0.0411(17) 0.0431(17) -0.0147(14) 0.0169(13) -0.0151(13)
C13 0.030(2) 0.031(2) 0.039(2) -0.0168(17) 0.0212(18) -0.0079(16)
O14 0.0189(13) 0.0504(19) 0.0467(18) -0.0104(15) 0.0172(13) -0.0091(13)
C14 0.0185(16) 0.034(2) 0.040(2) -0.0137(17) 0.0169(16) -0.0060(15)
C15 0.0202(17) 0.037(2) 0.042(2) -0.0201(18) 0.0182(17) -0.0069(16)

loop_
_atom_type_symbol
_atom_type_description
_atom_type_scat_dispersion_real
_atom_type_scat_dispersion_imag
_atom_type_scat_source
C C 0.0033 0.0016 'International Tables Vol C Tables 4.2.6.8 and 6.1.1.4'
H H 0.0000 0.0000 'International Tables Vol C Tables 4.2.6.8 and 6.1.1.4'
Cu Cu 0.3201 1.2651 'International Tables Vol C Tables 4.2.6.8 and 6.1.1.4'
Mo Mo -1.6832 0.6857 'International Tables Vol C Tables 4.2.6.8 and 6.1.1.4'
N N 0.0061 0.0033 'International Tables Vol C Tables 4.2.6.8 and 6.1.1.4'
O O 0.0106 0.0060 'International Tables Vol C Tables 4.2.6.8 and 6.1.1.4'
Te Te -0.5308 1.6751 'International Tables Vol C Tables 4.2.6.8 and 6.1.1.4'

loop_
_geom_angle_atom_site_label_1
_geom_angle_atom_site_label_2
_geom_angle_atom_site_label_3
_geom_angle
_geom_angle_site_symmetry_1
_geom_angle_site_symmetry_3
O6 Te1 O6 180.0 3_675 .
O6 Te1 O5 94.34(9) 3_675 .
O6 Te1 O5 85.66(9) . .
O6 Te1 O5 85.66(9) 3_675 3_675
O6 Te1 O5 94.34(9) . 3_675
O5 Te1 O5 180.0 . 3_675
O6 Te1 O11 85.30(9) 3_675 3_675
O6 Te1 O11 94.70(9) . 3_675
O5 Te1 O11 84.81(9) . 3_675
O5 Te1 O11 95.19(9) 3_675 3_675
O6 Te1 O11 94.70(9) 3_675 .
O6 Te1 O11 85.30(9) . .
O5 Te1 O11 95.19(9) . .
O5 Te1 O11 84.81(9) 3_675 .
O11 Te1 O11 180.0 3_675 .
O3 Mo1 O1 106.17(12) . .
O3 Mo1 O7 100.67(11) . .
O1 Mo1 O7 96.88(10) . .
O3 Mo1 O4 94.34(11) . .
O1 Mo1 O4 100.16(10) . .
O7 Mo1 O4 153.15(9) . .
O3 Mo1 O11 93.50(10) . 3_675
O1 Mo1 O11 159.60(9) . 3_675
O7 Mo1 O11 73.71(8) . 3_675
O4 Mo1 O11 83.34(9) . 3_675
O3 Mo1 O5 160.32(10) . .
O1 Mo1 O5 91.56(9) . .
O7 Mo1 O5 85.26(9) . .
O4 Mo1 O5 73.74(8) . .
O11 Mo1 O5 69.97(7) 3_675 .
O3W Cu1 O1 88.18(10) . .
O3W Cu1 O1W 91.32(11) . .
O1 Cu1 O1W 177.52(11) . .
O3W Cu1 N1 172.80(12) . .
O1 Cu1 N1 91.82(11) . .
O1W Cu1 N1 88.37(11) . .
O3W Cu1 O2W 90.20(10) . .
O1 Cu1 O2W 94.25(9) . .
O1W Cu1 O2W 88.18(9) . .
N1 Cu1 O2W 96.97(10) . .
Mo1 O1 Cu1 168.49(14) . .
Cu1 O1W H1WA 135.5 . .
Cu1 O1W H1WB 116.3 . .
H1WA O1W H1WB 107.7 . .
N1 C1 C2 122.6(3) . .
N1 C1 H1A 118.7 . .
C2 C1 H1A 118.7 . .
C1 N1 C5 118.5(3) . .
C1 N1 Cu1 120.6(2) . .
C5 N1 Cu1 120.1(2) . .
C1 C2 C3 118.8(3) . .
C1 C2 H2A 120.6 . .
C3 C2 H2A 120.6 . .
O2 Mo2 O12 104.95(13) . .
O2 Mo2 O10 102.74(11) . .
O12 Mo2 O10 97.09(11) . .
O2 Mo2 O4 95.89(10) . .
O12 Mo2 O4 98.51(11) . .
O10 Mo2 O4 151.66(9) . .
O2 Mo2 O6 92.13(10) . .
O12 Mo2 O6 162.37(10) . .
O10 Mo2 O6 74.46(8) . .
O4 Mo2 O6 83.77(8) . .
O2 Mo2 O5 158.95(10) . .
O12 Mo2 O5 94.35(10) . .
O10 Mo2 O5 82.75(8) . .
O4 Mo2 O5 72.62(8) . .
O6 Mo2 O5 69.52(7) . .
C6 N2 C7 122.8(3) . .
C6 N2 H2B 118.6 . .
C7 N2 H2B 118.6 . .
Cu1 O2W H2WA 115.4 . .
Cu1 O2W H2WB 119.8 . .
H2WA O2W H2WB 102.8 . .
O8 Mo3 O9 106.28(13) . .
O8 Mo3 O10 100.75(11) . .
O9 Mo3 O10 96.42(11) . .
O8 Mo3 O7 94.44(11) . 3_675
O9 Mo3 O7 102.68(11) . 3_675
O10 Mo3 O7 151.16(9) . 3_675
O8 Mo3 O11 157.40(10) . .
O9 Mo3 O11 94.73(11) . .
O10 Mo3 O11 84.72(9) . .
O7 Mo3 O11 72.45(8) 3_675 .
O8 Mo3 O6 91.51(10) . .
O9 Mo3 O6 160.87(11) . .
O10 Mo3 O6 72.87(8) . .
O7 Mo3 O6 82.44(8) 3_675 .
O11 Mo3 O6 68.97(7) . .
C10 N3 C9 121.3(3) . .
C10 N3 H3A 119.4 . .
C9 N3 H3A 119.4 . .
Cu1 O3W H3WA 115.6 . .
Cu1 O3W H3WB 118.6 . .
H3WA O3W H3WB 92.6 . .
C4 C3 C2 118.6(3) . .
C4 C3 C6 118.0(3) . .
C2 C3 C6 123.3(3) . .
C14 N4 C13 122.5(3) . .
C14 N4 H6A 118.8 . .
C13 N4 H6A 118.8 . .
Mo1 O4 Mo2 116.99(10) . .
H4WB O4W H4WA 104.4 . .
C5 C4 C3 119.3(3) . .
C5 C4 H4A 120.4 . .
C3 C4 H4A 120.4 . .
H5WA O5W H5WB 101.1 . .
Te1 O5 Mo1 102.24(9) . .
Te1 O5 Mo2 101.74(9) . .
Mo1 O5 Mo2 92.49(7) . .
N1 C5 C4 122.1(3) . .
N1 C5 H5A 119.0 . .
C4 C5 H5A 119.0 . .
Te1 O6 Mo2 103.08(9) . .
Te1 O6 Mo3 102.01(8) . .
Mo2 O6 Mo3 90.98(7) . .
O13 C6 N2 123.5(3) . .
O13 C6 C3 119.6(3) . .
N2 C6 C3 116.9(3) . .
Mo1 O7 Mo3 116.30(11) . 3_675
N2 C7 C8 114.5(3) . .
N2 C7 H7A 108.6 . .
C8 C7 H7A 108.6 . .
N2 C7 H7B 108.6 . .
C8 C7 H7B 108.6 . .
H7A C7 H7B 107.6 . .
C9 C8 C7 115.9(4) . .
C9 C8 H8A 108.3 . .
C7 C8 H8A 108.3 . .
C9 C8 H8B 108.3 . .
C7 C8 H8B 108.3 . .
H8A C8 H8B 107.4 . .
N3 C9 C8 114.2(3) . .
N3 C9 H9A 108.7 . .
C8 C9 H9A 108.7 . .
N3 C9 H9B 108.7 . .
C8 C9 H9B 108.7 . .
H9A C9 H9B 107.6 . .
Mo2 O10 Mo3 116.86(11) . .
O14 C10 N3 124.4(3) . .
O14 C10 C11 117.8(3) . .
N3 C10 C11 117.8(3) . .
Te1 O11 Mo1 102.98(9) . 3_675
Te1 O11 Mo3 103.65(9) . .
Mo1 O11 Mo3 93.12(8) 3_675 .
C15 C11 C12 118.3(3) . .
C15 C11 C10 125.2(3) . .
C12 C11 C10 116.5(3) . .
C13 C12 C11 120.2(3) . .
C13 C12 H12A 119.9 . .
C11 C12 H12A 119.9 . .
N4 C13 C12 119.4(3) . .
N4 C13 H13A 120.3 . .
C12 C13 H13A 120.3 . .
N4 C14 C15 120.0(3) . .
N4 C14 H14A 120.0 . .
C15 C14 H14A 120.0 . .
C11 C15 C14 119.5(4) . .
C11 C15 H15A 120.2 . .
C14 C15 H15A 120.2 . .

loop_
_geom_bond_atom_site_label_1
_geom_bond_atom_site_label_2
_geom_bond_distance
_geom_bond_site_symmetry_2
Te1 O6 1.922(2) 3_675
Te1 O6 1.922(2) .
Te1 O5 1.928(2) .
Te1 O5 1.928(2) 3_675
Te1 O11 1.935(2) 3_675
Te1 O11 1.935(2) .
Mo1 O3 1.696(2) .
Mo1 O1 1.743(2) .
Mo1 O7 1.917(2) .
Mo1 O4 1.932(2) .
Mo1 O11 2.258(2) 3_675
Mo1 O5 2.285(2) .
Cu1 O3W 1.942(2) .
Cu1 O1 1.967(2) .
Cu1 O1W 1.978(2) .
Cu1 N1 1.982(3) .
Cu1 O2W 2.400(3) .
O1W H1WA 0.8498 .
O1W H1WB 0.8498 .
C1 N1 1.335(4) .
C1 C2 1.385(4) .
C1 H1A 0.9300 .
N1 C5 1.346(4) .
C2 C3 1.386(5) .
C2 H2A 0.9300 .
Mo2 O2 1.709(2) .
Mo2 O12 1.711(2) .
Mo2 O10 1.924(2) .
Mo2 O4 1.962(2) .
Mo2 O6 2.279(2) .
Mo2 O5 2.311(2) .
N2 C6 1.333(5) .
N2 C7 1.467(5) .
N2 H2B 0.8600 .
O2W H2WA 0.8891 .
O2W H2WB 0.7921 .
Mo3 O8 1.703(2) .
Mo3 O9 1.704(2) .
Mo3 O10 1.939(2) .
Mo3 O7 1.961(2) 3_675
Mo3 O11 2.279(2) .
Mo3 O6 2.336(2) .
N3 C10 1.327(5) .
N3 C9 1.468(4) .
N3 H3A 0.8600 .
O3W H3WA 0.8300 .
O3W H3WB 0.9192 .
C3 C4 1.382(5) .
C3 C6 1.508(5) .
N4 C14 1.321(5) .
N4 C13 1.334(5) .
N4 H6A 0.8600 .
O4W H4WB 0.9934 .
O4W H4WA 0.7500 .
C4 C5 1.381(5) .
C4 H4A 0.9300 .
O5W H5WA 0.8935 .
O5W H5WB 1.0499 .
C5 H5A 0.9300 .
C6 O13 1.228(5) .
O7 Mo3 1.961(2) 3_675
C7 C8 1.508(6) .
C7 H7A 0.9700 .
C7 H7B 0.9700 .
C8 C9 1.505(6) .
C8 H8A 0.9700 .
C8 H8B 0.9700 .
C9 H9A 0.9700 .
C9 H9B 0.9700 .
C10 O14 1.228(5) .
C10 C11 1.519(5) .
O11 Mo1 2.258(2) 3_675
C11 C15 1.379(5) .
C11 C12 1.386(5) .
C12 C13 1.369(5) .
C12 H12A 0.9300 .
C13 H13A 0.9300 .
C14 C15 1.381(5) .
C14 H14A 0.9300 .
C15 H15A 0.9300 .

loop_
_geom_torsion_atom_site_label_1
_geom_torsion_atom_site_label_2
_geom_torsion_atom_site_label_3
_geom_torsion_atom_site_label_4
_geom_torsion
_geom_torsion_site_symmetry_1
O3 Mo1 O1 Cu1 15.2(8) .
O7 Mo1 O1 Cu1 -88.1(7) .
O4 Mo1 O1 Cu1 112.8(7) .
O11 Mo1 O1 Cu1 -149.0(6) 3_675
O5 Mo1 O1 Cu1 -173.5(7) .
C2 C1 N1 C5 2.9(5) .
C2 C1 N1 Cu1 -166.6(3) .
N1 C1 C2 C3 -0.9(5) .
C1 C2 C3 C4 -2.6(5) .
C1 C2 C3 C6 178.2(3) .
C2 C3 C4 C5 4.0(6) .
C6 C3 C4 C5 -176.8(4) .
C1 N1 C5 C4 -1.4(5) .
Cu1 N1 C5 C4 168.1(3) .
C3 C4 C5 N1 -2.1(6) .
C7 N2 C6 O13 -2.4(6) .
C7 N2 C6 C3 178.3(3) .
C4 C3 C6 O13 -23.4(5) .
C2 C3 C6 O13 155.7(4) .
C4 C3 C6 N2 155.9(4) .
C2 C3 C6 N2 -25.0(5) .
C6 N2 C7 C8 109.9(5) .
N2 C7 C8 C9 -79.6(5) .
C10 N3 C9 C8 -138.3(4) .
C7 C8 C9 N3 65.7(5) .
C9 N3 C10 O14 0.2(6) .
C9 N3 C10 C11 179.9(3) .
O14 C10 C11 C15 176.7(4) .
N3 C10 C11 C15 -3.0(6) .
O14 C10 C11 C12 -2.1(5) .
N3 C10 C11 C12 178.2(4) .
C15 C11 C12 C13 -1.1(6) .
C10 C11 C12 C13 177.8(4) .
C14 N4 C13 C12 1.0(7) .
C11 C12 C13 N4 0.1(7) .
C13 N4 C14 C15 -1.1(7) .
C12 C11 C15 C14 1.0(6) .
C10 C11 C15 C14 -177.8(4) .
N4 C14 C15 C11 0.0(7) .
